data_4118869
loop_
_publ_author_name
'Jie Wu'
'Yi Pu'
'James S. Panek'

_publ_section_title
;
 Divergent Synthesis of Functionalized Carbocycles through
 Organosilane-Directed Asymmetric Alkyne-Alkene Reductive Coupling and
 Annulation Sequence
;
_journal_name_full 'Journal of the American Chemical Society'
_journal_page_first 18440
_journal_page_last 18446
_journal_paper_doi 10.1021/ja3083945
_journal_volume 134
_journal_year 2012
_chemical_absolute_configuration ad
_chemical_formula_moiety 'C21 H34 O3 Si, H2 O'
_chemical_formula_sum 'C21 H36 O4 Si'
_chemical_formula_weight 380.59
_chemical_name_systematic
;
 ? 
;
_space_group_crystal_system orthorhombic
_space_group_IT_number 19
_space_group_name_Hall 'P 2ac 2ab'
_space_group_name_H-M_alt 'P 21 21 21'
_symmetry_space_group_name_Hall 'P 2ac 2ab'
_symmetry_space_group_name_H-M 'P 21 21 21'
_atom_sites_solution_hydrogens geom
_atom_sites_solution_primary direct
_atom_sites_solution_secondary difmap
_audit_creation_date 2011-06-08
_audit_creation_method
;
  Olex2 1.1
  (compiled Feb 15 2011 20:38:53, GUI svn.r3494)
;
_audit_update_record
;
2011-06-27 # Formatted by publCIF
;
_cell_angle_alpha 90.00
_cell_angle_beta 90.00
_cell_angle_gamma 90.00
_cell_formula_units_Z 4
_cell_length_a 7.2946(3)
_cell_length_b 13.3574(5)
_cell_length_c 22.0331(9)
_cell_measurement_reflns_used 4719
_cell_measurement_temperature 100.0
_cell_measurement_theta_max 64.91
_cell_measurement_theta_min 3.87
_cell_volume 2146.84(15)
_computing_cell_refinement 'APEX2 (Bruker, 2006)'
_computing_data_collection 'APEX2 (Bruker, 2006)'
_computing_data_reduction 'SAINT v7.68A (Bruker, 2009)'
_computing_molecular_graphics
;
O. V. Dolomanov, L. J. Bourhis, R. J. Gildea, J. A. K. Howard and H. Puschmann,
OLEX2: a complete structure solution, refinement and analysis program.
J. Appl. Cryst. (2009). 42, 339-341.
;
_computing_publication_material
;
OLEX2 (Dolmanov, et al. 2009)
;
_computing_structure_refinement 'SHELXL-97 (Sheldrick, 1997)'
_computing_structure_solution 'SHELXS-97 (Sheldrick, 1990)'
_diffrn_ambient_temperature 100.0
_diffrn_measured_fraction_theta_full 0.993
_diffrn_measured_fraction_theta_max 0.994
_diffrn_measurement_device_type 'Bruker Proteum-R'
_diffrn_measurement_method '\f and \w scans'
_diffrn_radiation_monochromator multilayer
_diffrn_radiation_type CuK\a
_diffrn_radiation_wavelength 1.54184
_diffrn_reflns_av_R_equivalents 0.0581
_diffrn_reflns_av_unetI/netI 0.0439
_diffrn_reflns_limit_h_max 8
_diffrn_reflns_limit_h_min -8
_diffrn_reflns_limit_k_max 15
_diffrn_reflns_limit_k_min -15
_diffrn_reflns_limit_l_max 20
_diffrn_reflns_limit_l_min -25
_diffrn_reflns_number 17867
_diffrn_reflns_theta_full 66.16
_diffrn_reflns_theta_max 66.16
_diffrn_reflns_theta_min 3.87
_diffrn_source 'rotating anode'
_diffrn_source_current 60.0
_diffrn_source_power 2.7
_diffrn_source_voltage 45.0
_diffrn_standards_decay_% 0
_diffrn_standards_interval_count 0
_diffrn_standards_interval_time 0
_diffrn_standards_number 0
_exptl_absorpt_coefficient_mu 1.136
_exptl_absorpt_correction_T_max 0.7528
_exptl_absorpt_correction_T_min 0.6526
_exptl_absorpt_correction_type multi-scan
_exptl_absorpt_process_details 'SADABS (Sheldrick, 1996)'
_exptl_crystal_colour colorless
_exptl_crystal_density_diffrn 1.178
_exptl_crystal_description plate
_exptl_crystal_F_000 832
_exptl_crystal_size_max 0.043
_exptl_crystal_size_mid 0.020
_exptl_crystal_size_min 0.010
_refine_diff_density_max 0.287
_refine_diff_density_min -0.189
_refine_diff_density_rms 0.044
_refine_ls_abs_structure_details 'Flack H D (1983), Acta Cryst. A39, 876-881'
_refine_ls_abs_structure_Flack 0.03(3)
_refine_ls_extinction_method none
_refine_ls_goodness_of_fit_ref 1.025
_refine_ls_hydrogen_treatment mixed
_refine_ls_matrix_type full
_refine_ls_number_parameters 247
_refine_ls_number_reflns 3702
_refine_ls_number_restraints 3
_refine_ls_restrained_S_all 1.026
_refine_ls_R_factor_all 0.0477
_refine_ls_R_factor_gt 0.0394
_refine_ls_shift/su_max 0.001
_refine_ls_shift/su_mean 0.000
_refine_ls_structure_factor_coef Fsqd
_refine_ls_weighting_details 'calc w=1/[\s^2^(Fo^2^)+(0.0605P)^2^+0.2854P] where P=(Fo^2^+2Fc^2^)/3'
_refine_ls_weighting_scheme calc
_refine_ls_wR_factor_gt 0.0957
_refine_ls_wR_factor_ref 0.1000
_reflns_number_gt 3286
_reflns_number_total 3702
_reflns_threshold_expression >2sigma(I)
_cod_data_source_file ja3083945_si_001.cif
_cod_data_source_block jie8_0m
_cod_database_code 4118869

loop_
_space_group_symop_id
_space_group_symop_operation_xyz
1 'x, y, z'
2 'x+1/2, -y+1/2, -z'
3 '-x, y+1/2, -z+1/2'
4 '-x+1/2, -y, z+1/2'

loop_
_atom_site_label
_atom_site_type_symbol
_atom_site_fract_x
_atom_site_fract_y
_atom_site_fract_z
_atom_site_U_iso_or_equiv
_atom_site_adp_type
_atom_site_occupancy
_atom_site_symmetry_multiplicity
_atom_site_calc_flag
_atom_site_refinement_flags
Si1 Si -0.03181(8) 1.05700(4) 0.18346(3) 0.02211(16) Uani 1 1 d .
O1S O 0.5528(3) 0.77026(16) 0.03482(10) 0.0451(5) Uani 1 1 d D
O1 O 0.2822(2) 0.71992(12) 0.17444(9) 0.0371(5) Uani 1 1 d .
O2 O -0.0878(2) 0.78583(12) 0.07252(9) 0.0301(4) Uani 1 1 d .
H2 H -0.0288 0.7716 0.0409 0.045 Uiso 1 1 calc R
O3 O 0.2545(2) 0.89208(12) 0.05959(8) 0.0264(4) Uani 1 1 d .
C1 C -0.3874(3) 0.84347(16) 0.30438(13) 0.0311(6) Uani 1 1 d .
H1 H -0.4615 0.8024 0.3296 0.037 Uiso 1 1 calc R
C2 C -0.4509(3) 0.87420(17) 0.24888(13) 0.0306(6) Uani 1 1 d .
H2A H -0.5688 0.8537 0.2355 0.037 Uiso 1 1 calc R
C3 C -0.3439(3) 0.93503(18) 0.21226(12) 0.0284(5) Uani 1 1 d .
H3 H -0.3896 0.9555 0.1738 0.034 Uiso 1 1 calc R
C4 C -0.1700(3) 0.96685(15) 0.23075(12) 0.0224(5) Uani 1 1 d .
C5 C 0.0236(3) 0.99265(16) 0.10902(11) 0.0218(5) Uani 1 1 d .
H5 H -0.0965 0.9697 0.0922 0.026 Uiso 1 1 calc R
C6 C 0.1443(3) 0.89716(17) 0.11457(12) 0.0238(5) Uani 1 1 d .
H6 H 0.2278 0.9048 0.1503 0.029 Uiso 1 1 calc R
C7 C 0.0359(3) 0.79961(16) 0.12141(11) 0.0252(5) Uani 1 1 d .
H7 H -0.0366 0.8033 0.1599 0.030 Uiso 1 1 calc R
C8 C 0.1605(3) 0.70858(17) 0.12480(12) 0.0283(6) Uani 1 1 d .
H8A H 0.0860 0.6473 0.1302 0.034 Uiso 1 1 calc R
H8B H 0.2310 0.7020 0.0866 0.034 Uiso 1 1 calc R
C9 C 0.4260(3) 0.64855(19) 0.17312(14) 0.0380(7) Uani 1 1 d .
H9A H 0.3740 0.5809 0.1730 0.057 Uiso 1 1 calc R
H9B H 0.5037 0.6570 0.2091 0.057 Uiso 1 1 calc R
H9C H 0.4998 0.6584 0.1364 0.057 Uiso 1 1 calc R
C10 C -0.2148(3) 0.87257(17) 0.32342(13) 0.0334(6) Uani 1 1 d .
H10 H -0.1696 0.8507 0.3616 0.040 Uiso 1 1 calc R
C11 C -0.1084(3) 0.93321(17) 0.28718(12) 0.0285(5) Uani 1 1 d .
H11 H 0.0099 0.9526 0.3009 0.034 Uiso 1 1 calc R
C12 C 0.1722(3) 1.09376(18) 0.23005(12) 0.0289(6) Uani 1 1 d .
H12A H 0.2368 1.1490 0.2101 0.043 Uiso 1 1 calc R
H12B H 0.2550 1.0363 0.2340 0.043 Uiso 1 1 calc R
H12C H 0.1315 1.1151 0.2704 0.043 Uiso 1 1 calc R
C13 C 0.1764(3) 0.96156(15) 0.01732(12) 0.0247(5) Uani 1 1 d .
H13 H 0.0617 0.9307 0.0009 0.030 Uiso 1 1 calc R
C14 C 0.2973(3) 0.98633(18) -0.03589(13) 0.0312(6) Uani 1 1 d .
H14A H 0.3267 0.9250 -0.0592 0.037 Uiso 1 1 calc R
H14B H 0.4134 1.0170 -0.0218 0.037 Uiso 1 1 calc R
C15 C 0.1894(4) 1.06048(19) -0.07552(13) 0.0331(6) Uani 1 1 d .
H15A H 0.2694 1.0844 -0.1088 0.040 Uiso 1 1 calc R
H15B H 0.0840 1.0252 -0.0941 0.040 Uiso 1 1 calc R
C16 C 0.1186(4) 1.15095(18) -0.03959(12) 0.0306(6) Uani 1 1 d .
H16A H 0.0408 1.1921 -0.0667 0.037 Uiso 1 1 calc R
H16B H 0.2247 1.1925 -0.0273 0.037 Uiso 1 1 calc R
C17 C 0.0067(3) 1.12410(16) 0.01782(12) 0.0274(5) Uani 1 1 d .
H17 H -0.0084 1.1870 0.0420 0.033 Uiso 1 1 calc R
C18 C -0.1852(3) 1.08719(19) 0.00105(12) 0.0315(6) Uani 1 1 d .
H18A H -0.1756 1.0235 -0.0208 0.047 Uiso 1 1 calc R
H18B H -0.2455 1.1369 -0.0249 0.047 Uiso 1 1 calc R
H18C H -0.2575 1.0776 0.0381 0.047 Uiso 1 1 calc R
C19 C 0.1201(3) 1.05064(17) 0.05670(11) 0.0235(5) Uani 1 1 d .
C20 C 0.2903(3) 1.10530(18) 0.08201(13) 0.0290(6) Uani 1 1 d .
H20A H 0.3602 1.0595 0.1079 0.043 Uiso 1 1 calc R
H20B H 0.2511 1.1634 0.1059 0.043 Uiso 1 1 calc R
H20C H 0.3676 1.1277 0.0483 0.043 Uiso 1 1 calc R
C21 C -0.1788(3) 1.16956(17) 0.16887(12) 0.0300(6) Uani 1 1 d .
H21A H -0.2145 1.1998 0.2076 0.045 Uiso 1 1 calc R
H21B H -0.2889 1.1493 0.1466 0.045 Uiso 1 1 calc R
H21C H -0.1099 1.2184 0.1448 0.045 Uiso 1 1 calc R
H1SA H 0.658(3) 0.784(2) 0.0494(13) 0.045 Uiso 1 1 d D
H1SB H 0.492(4) 0.8248(17) 0.0424(14) 0.045 Uiso 1 1 d D

loop_
_atom_site_aniso_label
_atom_site_aniso_U_11
_atom_site_aniso_U_22
_atom_site_aniso_U_33
_atom_site_aniso_U_23
_atom_site_aniso_U_13
_atom_site_aniso_U_12
Si1 0.0210(3) 0.0217(3) 0.0236(3) -0.0005(3) -0.0014(3) 0.0014(2)
O1S 0.0271(9) 0.0559(12) 0.0522(14) -0.0176(10) -0.0046(10) 0.0127(9)
O1 0.0429(10) 0.0293(8) 0.0392(12) -0.0037(8) -0.0145(9) 0.0117(7)
O2 0.0224(8) 0.0291(8) 0.0388(12) -0.0037(8) -0.0035(7) -0.0015(7)
O3 0.0212(7) 0.0235(8) 0.0344(11) 0.0016(7) 0.0045(7) 0.0055(6)
C1 0.0343(12) 0.0208(11) 0.0382(18) 0.0033(11) 0.0080(12) -0.0007(10)
C2 0.0240(11) 0.0246(12) 0.0433(17) -0.0008(11) -0.0022(12) 0.0006(9)
C3 0.0271(12) 0.0270(11) 0.0311(15) -0.0004(11) -0.0029(11) 0.0019(10)
C4 0.0232(10) 0.0206(11) 0.0233(14) -0.0001(9) 0.0023(10) 0.0042(8)
C5 0.0184(10) 0.0230(10) 0.0239(13) -0.0023(9) -0.0023(10) -0.0012(9)
C6 0.0186(10) 0.0257(11) 0.0272(14) -0.0023(10) -0.0011(10) 0.0017(9)
C7 0.0228(10) 0.0254(11) 0.0273(14) -0.0022(10) 0.0000(11) 0.0010(10)
C8 0.0311(12) 0.0230(11) 0.0309(16) -0.0009(11) -0.0017(11) -0.0007(10)
C9 0.0349(14) 0.0323(12) 0.0469(19) 0.0049(13) -0.0107(13) 0.0085(10)
C10 0.0422(14) 0.0289(12) 0.0292(16) 0.0047(12) -0.0011(13) 0.0001(11)
C11 0.0277(11) 0.0282(11) 0.0296(15) -0.0010(11) -0.0062(11) -0.0005(10)
C12 0.0293(12) 0.0304(12) 0.0271(15) -0.0014(11) -0.0072(11) -0.0077(10)
C13 0.0215(10) 0.0224(11) 0.0300(15) -0.0008(10) 0.0034(10) 0.0012(9)
C14 0.0301(13) 0.0263(11) 0.0373(17) -0.0045(12) 0.0065(12) -0.0002(10)
C15 0.0391(13) 0.0292(12) 0.0310(15) -0.0001(12) 0.0076(12) -0.0014(11)
C16 0.0384(13) 0.0248(11) 0.0284(16) 0.0036(11) -0.0001(12) 0.0003(10)
C17 0.0326(13) 0.0217(10) 0.0278(14) -0.0003(10) 0.0020(11) 0.0024(9)
C18 0.0311(12) 0.0341(12) 0.0295(16) 0.0017(11) -0.0039(12) 0.0080(10)
C19 0.0206(10) 0.0216(10) 0.0284(14) 0.0001(10) 0.0008(10) 0.0017(9)
C20 0.0236(11) 0.0264(12) 0.0369(16) -0.0017(11) 0.0009(11) -0.0020(9)
C21 0.0332(13) 0.0258(11) 0.0308(16) 0.0009(11) 0.0033(12) 0.0065(10)

loop_
_atom_type_symbol
_atom_type_description
_atom_type_scat_dispersion_real
_atom_type_scat_dispersion_imag
_atom_type_scat_source
C C 0.0181 0.0091 'International Tables Vol C Tables 4.2.6.8 and 6.1.1.4'
H H 0.0000 0.0000 'International Tables Vol C Tables 4.2.6.8 and 6.1.1.4'
O O 0.0492 0.0322 'International Tables Vol C Tables 4.2.6.8 and 6.1.1.4'
Si Si 0.2541 0.3302 'International Tables Vol C Tables 4.2.6.8 and 6.1.1.4'

loop_
_geom_angle_atom_site_label_1
_geom_angle_atom_site_label_2
_geom_angle_atom_site_label_3
_geom_angle
C4 Si1 C5 107.62(10)
C12 Si1 C4 106.81(11)
C12 Si1 C5 115.07(11)
C12 Si1 C21 109.77(12)
C21 Si1 C4 107.53(10)
C21 Si1 C5 109.72(11)
H1SA O1S H1SB 102(3)
C8 O1 C9 112.1(2)
C7 O2 H2 109.5
C13 O3 C6 106.94(16)
C2 C1 H1 120.2
C2 C1 C10 119.6(2)
C10 C1 H1 120.2
C1 C2 H2A 119.8
C1 C2 C3 120.3(2)
C3 C2 H2A 119.8
C2 C3 H3 119.3
C2 C3 C4 121.3(2)
C4 C3 H3 119.3
C3 C4 Si1 121.22(19)
C11 C4 Si1 121.72(18)
C11 C4 C3 117.0(2)
Si1 C5 H5 105.9
C6 C5 Si1 115.14(17)
C6 C5 H5 105.9
C6 C5 C19 102.14(17)
C19 C5 Si1 120.76(15)
C19 C5 H5 105.9
O3 C6 C5 106.59(18)
O3 C6 H6 108.9
O3 C6 C7 109.12(19)
C5 C6 H6 108.9
C7 C6 C5 114.41(17)
C7 C6 H6 108.9
O2 C7 C6 111.4(2)
O2 C7 H7 108.3
O2 C7 C8 108.30(19)
C6 C7 H7 108.3
C8 C7 C6 112.12(18)
C8 C7 H7 108.3
O1 C8 C7 109.09(19)
O1 C8 H8A 109.9
O1 C8 H8B 109.9
C7 C8 H8A 109.9
C7 C8 H8B 109.9
H8A C8 H8B 108.3
O1 C9 H9A 109.5
O1 C9 H9B 109.5
O1 C9 H9C 109.5
H9A C9 H9B 109.5
H9A C9 H9C 109.5
H9B C9 H9C 109.5
C1 C10 H10 119.9
C11 C10 C1 120.2(3)
C11 C10 H10 119.9
C4 C11 H11 119.2
C10 C11 C4 121.6(2)
C10 C11 H11 119.2
Si1 C12 H12A 109.5
Si1 C12 H12B 109.5
Si1 C12 H12C 109.5
H12A C12 H12B 109.5
H12A C12 H12C 109.5
H12B C12 H12C 109.5
O3 C13 H13 107.5
O3 C13 C14 114.58(18)
O3 C13 C19 104.00(19)
C14 C13 H13 107.5
C14 C13 C19 115.39(19)
C19 C13 H13 107.5
C13 C14 H14A 110.4
C13 C14 H14B 110.4
C13 C14 C15 106.5(2)
H14A C14 H14B 108.6
C15 C14 H14A 110.4
C15 C14 H14B 110.4
C14 C15 H15A 109.0
C14 C15 H15B 109.0
H15A C15 H15B 107.8
C16 C15 C14 112.7(2)
C16 C15 H15A 109.0
C16 C15 H15B 109.0
C15 C16 H16A 108.6
C15 C16 H16B 108.6
C15 C16 C17 114.6(2)
H16A C16 H16B 107.6
C17 C16 H16A 108.6
C17 C16 H16B 108.6
C16 C17 H17 107.3
C18 C17 C16 111.1(2)
C18 C17 H17 107.3
C18 C17 C19 114.82(18)
C19 C17 C16 108.56(19)
C19 C17 H17 107.3
C17 C18 H18A 109.5
C17 C18 H18B 109.5
C17 C18 H18C 109.5
H18A C18 H18B 109.5
H18A C18 H18C 109.5
H18B C18 H18C 109.5
C13 C19 C5 98.89(17)
C13 C19 C17 108.90(19)
C13 C19 C20 110.90(18)
C17 C19 C5 119.01(18)
C17 C19 C20 109.32(19)
C20 C19 C5 109.35(19)
C19 C20 H20A 109.5
C19 C20 H20B 109.5
C19 C20 H20C 109.5
H20A C20 H20B 109.5
H20A C20 H20C 109.5
H20B C20 H20C 109.5
Si1 C21 H21A 109.5
Si1 C21 H21B 109.5
Si1 C21 H21C 109.5
H21A C21 H21B 109.5
H21A C21 H21C 109.5
H21B C21 H21C 109.5

loop_
_geom_bond_atom_site_label_1
_geom_bond_atom_site_label_2
_geom_bond_distance
Si1 C4 1.885(2)
Si1 C5 1.895(2)
Si1 C12 1.873(2)
Si1 C21 1.874(2)
O1S H1SA 0.849(17)
O1S H1SB 0.868(17)
O1 C8 1.417(3)
O1 C9 1.418(3)
O2 H2 0.8400
O2 C7 1.417(3)
O3 C6 1.455(3)
O3 C13 1.433(3)
C1 H1 0.9500
C1 C2 1.371(4)
C1 C10 1.383(4)
C2 H2A 0.9500
C2 C3 1.386(4)
C3 H3 0.9500
C3 C4 1.399(3)
C4 C11 1.396(3)
C5 H5 1.0000
C5 C6 1.555(3)
C5 C19 1.557(3)
C6 H6 1.0000
C6 C7 1.532(3)
C7 H7 1.0000
C7 C8 1.520(3)
C8 H8A 0.9900
C8 H8B 0.9900
C9 H9A 0.9800
C9 H9B 0.9800
C9 H9C 0.9800
C10 H10 0.9500
C10 C11 1.377(4)
C11 H11 0.9500
C12 H12A 0.9800
C12 H12B 0.9800
C12 H12C 0.9800
C13 H13 1.0000
C13 C14 1.504(3)
C13 C19 1.529(3)
C14 H14A 0.9900
C14 H14B 0.9900
C14 C15 1.537(4)
C15 H15A 0.9900
C15 H15B 0.9900
C15 C16 1.534(4)
C16 H16A 0.9900
C16 H16B 0.9900
C16 C17 1.548(4)
C17 H17 1.0000
C17 C18 1.530(3)
C17 C19 1.543(3)
C18 H18A 0.9800
C18 H18B 0.9800
C18 H18C 0.9800
C19 C20 1.545(3)
C20 H20A 0.9800
C20 H20B 0.9800
C20 H20C 0.9800
C21 H21A 0.9800
C21 H21B 0.9800
C21 H21C 0.9800
